data_7228151
loop_
_publ_author_name
'Kumar, Vineet'
'Thaimattam, Ram'
'Dutta, Sanjay'
'Munshi, Parthapratim'
'Ramanan, A.'

_publ_section_title
;
 Structural landscape of multicomponent solids based on sulfa drugs
;
_journal_name_full CrystEngComm
_journal_paper_doi 10.1039/C7CE00217C
_journal_year 2017
_chemical_formula_moiety 'C12 H13 N4 O2 S, 0.5(C4 H12 N2)'
_chemical_formula_sum 'C14 H19 N5 O2 S'
_chemical_formula_weight 321.40
_chemical_name_systematic
;  
?
;
_space_group_IT_number 14
_symmetry_cell_setting monoclinic
_symmetry_space_group_name_Hall '-P 2ybc'
_symmetry_space_group_name_H-M 'P 1 21/c 1'
_atom_sites_solution_hydrogens geom
_atom_sites_solution_primary direct
_atom_sites_solution_secondary difmap
_audit_creation_method 'SHELXTL-NT2000 ver.6.12'
_audit_update_record
;
2016-10-18 deposited with the CCDC.
2017-04-28 downloaded from the CCDC.
;
_cell_angle_alpha 90.00
_cell_angle_beta 94.890(4)
_cell_angle_gamma 90.00
_cell_formula_units_Z 4
_cell_length_a 6.2696(12)
_cell_length_b 13.417(3)
_cell_length_c 19.801(4)
_cell_measurement_reflns_used 1949
_cell_measurement_temperature 298(2)
_cell_measurement_theta_max 23.60
_cell_measurement_theta_min 2.56
_cell_volume 1659.6(6)
_computing_cell_refinement 'Bruker SMART'
_computing_data_collection 'Bruker SMART'
_computing_data_reduction 'Bruker SAINT'
_computing_molecular_graphics 'Bruker SHELXTL'
_computing_publication_material 'Bruker SHELXTL'
_computing_structure_refinement 'SHELXL-97 (Sheldrick, 1997)'
_computing_structure_solution 'SHELXS-97 (Sheldrick, 1990)'
_diffrn_ambient_temperature 298(2)
_diffrn_measured_fraction_theta_full 0.999
_diffrn_measured_fraction_theta_max 0.999
_diffrn_measurement_device_type 'CCD area detector'
_diffrn_measurement_method 'phi and omega scans'
_diffrn_radiation_monochromator graphite
_diffrn_radiation_source 'fine-focus sealed tube'
_diffrn_radiation_type MoK\a
_diffrn_radiation_wavelength 0.71073
_diffrn_reflns_av_R_equivalents 0.0289
_diffrn_reflns_av_sigmaI/netI 0.0436
_diffrn_reflns_limit_h_max 7
_diffrn_reflns_limit_h_min -7
_diffrn_reflns_limit_k_max 13
_diffrn_reflns_limit_k_min -15
_diffrn_reflns_limit_l_max 19
_diffrn_reflns_limit_l_min -23
_diffrn_reflns_number 6902
_diffrn_reflns_theta_full 25.00
_diffrn_reflns_theta_max 25.00
_diffrn_reflns_theta_min 2.06
_exptl_absorpt_coefficient_mu 0.209
_exptl_absorpt_correction_T_max .998
_exptl_absorpt_correction_T_min .889
_exptl_absorpt_correction_type multi-scan
_exptl_absorpt_process_details '(SADABS; Bruker, 2000)'
_exptl_crystal_colour colorless
_exptl_crystal_density_diffrn 1.286
_exptl_crystal_density_method 'not measured'
_exptl_crystal_description rod
_exptl_crystal_F_000 680
_exptl_crystal_size_max .43
_exptl_crystal_size_mid .33
_exptl_crystal_size_min .18
_refine_diff_density_max 0.420
_refine_diff_density_min -0.223
_refine_diff_density_rms 0.051
_refine_ls_extinction_method none
_refine_ls_goodness_of_fit_ref 1.095
_refine_ls_hydrogen_treatment constr
_refine_ls_matrix_type full
_refine_ls_number_parameters 201
_refine_ls_number_reflns 2926
_refine_ls_number_restraints 0
_refine_ls_restrained_S_all 1.095
_refine_ls_R_factor_all 0.0670
_refine_ls_R_factor_gt 0.0541
_refine_ls_shift/su_max 0.002
_refine_ls_shift/su_mean 0.000
_refine_ls_structure_factor_coef Fsqd
_refine_ls_weighting_details 'calc w=1/[\s^2^(Fo^2^)+(0.0521P)^2^+1.3829P] where P=(Fo^2^+2Fc^2^)/3'
_refine_ls_weighting_scheme calc
_refine_ls_wR_factor_gt 0.1365
_refine_ls_wR_factor_ref 0.1424
_reflns_number_gt 2328
_reflns_number_total 2926
_reflns_threshold_expression >2sigma(I)
_cod_data_source_file c7ce00217c2.cif
_cod_data_source_block smx4pm
_cod_depositor_comments
;
The following automatic conversions were performed:

'_symmetry_cell_setting' value 'Monoclinic' changed to 'monoclinic'
according to
/home/data/users/saulius/crontab/automatic-downloads/rss-feeds/RSC/lib/dictionaries/cif_core.dic
dictionary named 'cif_core.dic' version 2.4.2 from 2011-04-26.

Automatic conversion script
Id: cif_fix_values 4973 2017-02-22 13:04:09Z antanas 
;
_cod_original_cell_volume 1659.5(6)
_cod_original_sg_symbol_H-M P2(1)/c
_cod_database_code 7228151

loop_
_symmetry_equiv_pos_as_xyz
'x, y, z'
'-x, y+1/2, -z+1/2'
'-x, -y, -z'
'x, -y-1/2, z-1/2'

loop_
_atom_site_label
_atom_site_type_symbol
_atom_site_fract_x
_atom_site_fract_y
_atom_site_fract_z
_atom_site_U_iso_or_equiv
_atom_site_adp_type
_atom_site_occupancy
_atom_site_symmetry_multiplicity
_atom_site_calc_flag
_atom_site_refinement_flags
S1 S 0.39140(11) 0.83249(5) 0.36675(3) 0.0355(2) Uani 1 1 d .
O4 O 0.6190(3) 0.84708(15) 0.36197(10) 0.0457(5) Uani 1 1 d .
N2 N 0.3204(4) 0.83597(17) 0.44107(11) 0.0381(6) Uani 1 1 d .
O3 O 0.2584(3) 0.90465(15) 0.32945(10) 0.0485(5) Uani 1 1 d .
C1 C 0.3286(4) 0.7143(2) 0.33288(13) 0.0373(6) Uani 1 1 d .
N1 N 0.1671(4) 0.4377(2) 0.25025(13) 0.0546(7) Uani 1 1 d .
H1A H 0.0400 0.4144 0.2522 0.066 Uiso 1 1 calc R
H1B H 0.2621 0.4029 0.2320 0.066 Uiso 1 1 calc R
N6 N 0.9301(4) 0.9170(2) 0.45958(14) 0.0539(7) Uani 1 1 d .
H6A H 1.0546 0.8849 0.4558 0.065 Uiso 1 1 calc R
H6B H 0.8252 0.8819 0.4366 0.065 Uiso 1 1 calc R
N3 N 0.2917(5) 0.7671(2) 0.54438(12) 0.0508(7) Uani 1 1 d .
C2 C 0.4785(5) 0.6571(2) 0.30406(16) 0.0468(8) Uani 1 1 d .
H2 H 0.6184 0.6801 0.3040 0.056 Uiso 1 1 calc R
C3 C 0.4241(5) 0.5670(2) 0.27554(16) 0.0494(8) Uani 1 1 d .
H3 H 0.5269 0.5299 0.2555 0.059 Uiso 1 1 calc R
C4 C 0.1230(5) 0.6788(2) 0.33311(16) 0.0502(8) Uani 1 1 d .
H4 H 0.0196 0.7170 0.3520 0.060 Uiso 1 1 calc R
C5 C 0.4001(5) 0.7680(2) 0.48921(13) 0.0388(7) Uani 1 1 d .
N4 N 0.5675(4) 0.7119(2) 0.47826(13) 0.0526(7) Uani 1 1 d .
C6 C 0.2183(5) 0.5300(2) 0.27612(14) 0.0403(7) Uani 1 1 d .
C7 C 0.0694(5) 0.5875(3) 0.30569(17) 0.0523(8) Uani 1 1 d .
H7 H -0.0697 0.5639 0.3070 0.063 Uiso 1 1 calc R
C8 C 0.3583(7) 0.7034(3) 0.59280(16) 0.0664(10) Uani 1 1 d .
C9 C 0.9414(6) 1.0169(3) 0.42975(18) 0.0604(10) Uani 1 1 d .
H9A H 0.8043 1.0500 0.4310 0.072 Uiso 1 1 calc R
H9B H 0.9726 1.0112 0.3828 0.072 Uiso 1 1 calc R
C10 C 0.8881(6) 0.9227(3) 0.53186(19) 0.0613(9) Uani 1 1 d .
H10A H 0.8857 0.8561 0.5508 0.074 Uiso 1 1 calc R
H10B H 0.7494 0.9531 0.5359 0.074 Uiso 1 1 calc R
C11 C 0.6297(6) 0.6470(3) 0.5271(2) 0.0685(11) Uani 1 1 d .
C14 C 0.2356(9) 0.7029(4) 0.6548(2) 0.1064(18) Uani 1 1 d .
H14A H 0.2276 0.7695 0.6721 0.160 Uiso 1 1 calc R
H14B H 0.3072 0.6608 0.6888 0.160 Uiso 1 1 calc R
H14C H 0.0936 0.6781 0.6431 0.160 Uiso 1 1 calc R
C13 C 0.8138(8) 0.5804(4) 0.5129(3) 0.1096(18) Uani 1 1 d .
H13A H 0.7843 0.5494 0.4694 0.164 Uiso 1 1 calc R
H13B H 0.8323 0.5301 0.5473 0.164 Uiso 1 1 calc R
H13C H 0.9422 0.6194 0.5129 0.164 Uiso 1 1 calc R
C12 C 0.5285(8) 0.6410(3) 0.5850(2) 0.0820(13) Uani 1 1 d .
H12 H 0.5734 0.5955 0.6187 0.098 Uiso 1 1 calc R

loop_
_atom_site_aniso_label
_atom_site_aniso_U_11
_atom_site_aniso_U_22
_atom_site_aniso_U_33
_atom_site_aniso_U_23
_atom_site_aniso_U_13
_atom_site_aniso_U_12
S1 0.0327(4) 0.0398(4) 0.0336(4) -0.0013(3) 0.0006(3) 0.0013(3)
O4 0.0374(11) 0.0570(13) 0.0427(11) -0.0067(10) 0.0033(9) -0.0096(10)
N2 0.0380(13) 0.0412(13) 0.0348(12) -0.0035(10) 0.0018(10) 0.0087(11)
O3 0.0534(13) 0.0449(12) 0.0456(12) 0.0049(9) -0.0059(9) 0.0059(10)
C1 0.0331(15) 0.0455(17) 0.0329(14) -0.0019(12) 0.0011(11) 0.0030(13)
N1 0.0495(16) 0.0518(17) 0.0622(17) -0.0178(13) 0.0024(13) -0.0024(13)
N6 0.0336(14) 0.0578(18) 0.0678(18) -0.0339(14) -0.0095(12) 0.0096(12)
N3 0.0664(18) 0.0541(16) 0.0329(13) -0.0009(12) 0.0098(12) 0.0080(14)
C2 0.0292(15) 0.0530(19) 0.0583(19) -0.0099(15) 0.0045(13) 0.0001(14)
C3 0.0385(17) 0.0508(19) 0.060(2) -0.0153(15) 0.0076(14) 0.0089(15)
C4 0.0333(16) 0.057(2) 0.062(2) -0.0165(16) 0.0102(14) 0.0012(14)
C5 0.0424(16) 0.0388(16) 0.0341(15) -0.0052(12) -0.0040(12) 0.0013(13)
N4 0.0500(16) 0.0586(17) 0.0483(15) 0.0035(13) -0.0014(12) 0.0193(14)
C6 0.0414(16) 0.0443(17) 0.0338(15) -0.0028(12) -0.0034(12) 0.0026(13)
C7 0.0337(16) 0.057(2) 0.067(2) -0.0152(17) 0.0081(14) -0.0068(15)
C8 0.096(3) 0.065(2) 0.0380(18) 0.0035(17) 0.0034(18) -0.004(2)
C9 0.056(2) 0.068(2) 0.055(2) -0.0272(18) -0.0057(16) 0.0184(18)
C10 0.051(2) 0.060(2) 0.074(2) -0.0189(18) 0.0100(17) 0.0089(17)
C11 0.073(3) 0.064(2) 0.065(2) 0.0087(19) -0.0095(19) 0.022(2)
C14 0.158(5) 0.116(4) 0.050(2) 0.014(2) 0.032(3) 0.004(4)
C13 0.102(4) 0.108(4) 0.117(4) 0.019(3) -0.002(3) 0.069(3)
C12 0.109(4) 0.077(3) 0.056(2) 0.024(2) -0.013(2) 0.022(3)

loop_
_atom_type_symbol
_atom_type_description
_atom_type_scat_dispersion_real
_atom_type_scat_dispersion_imag
_atom_type_scat_source
C C 0.0033 0.0016 'International Tables Vol C Tables 4.2.6.8 and 6.1.1.4'
H H 0.0000 0.0000 'International Tables Vol C Tables 4.2.6.8 and 6.1.1.4'
N N 0.0061 0.0033 'International Tables Vol C Tables 4.2.6.8 and 6.1.1.4'
O O 0.0106 0.0060 'International Tables Vol C Tables 4.2.6.8 and 6.1.1.4'
S S 0.1246 0.1234 'International Tables Vol C Tables 4.2.6.8 and 6.1.1.4'

loop_
_geom_angle_atom_site_label_1
_geom_angle_atom_site_label_2
_geom_angle_atom_site_label_3
_geom_angle
_geom_angle_site_symmetry_1
_geom_angle_site_symmetry_3
O3 S1 O4 113.92(13) . .
O3 S1 N2 105.20(12) . .
O4 S1 N2 114.51(12) . .
O3 S1 C1 108.10(13) . .
O4 S1 C1 106.67(13) . .
N2 S1 C1 108.19(13) . .
C5 N2 S1 120.75(19) . .
C2 C1 C4 118.9(3) . .
C2 C1 S1 121.6(2) . .
C4 C1 S1 119.5(2) . .
C6 N1 H1A 120.0 . .
C6 N1 H1B 120.0 . .
H1A N1 H1B 120.0 . .
C9 N6 C10 111.1(2) . .
C9 N6 H6A 109.4 . .
C10 N6 H6A 109.4 . .
C9 N6 H6B 109.4 . .
C10 N6 H6B 109.4 . .
H6A N6 H6B 108.0 . .
C8 N3 C5 116.6(3) . .
C3 C2 C1 120.7(3) . .
C3 C2 H2 119.6 . .
C1 C2 H2 119.6 . .
C2 C3 C6 120.9(3) . .
C2 C3 H3 119.5 . .
C6 C3 H3 119.5 . .
C7 C4 C1 120.5(3) . .
C7 C4 H4 119.8 . .
C1 C4 H4 119.8 . .
N4 C5 N3 126.5(3) . .
N4 C5 N2 120.5(3) . .
N3 C5 N2 113.0(3) . .
C5 N4 C11 116.0(3) . .
N1 C6 C7 121.3(3) . .
N1 C6 C3 120.7(3) . .
C7 C6 C3 118.0(3) . .
C4 C7 C6 121.1(3) . .
C4 C7 H7 119.5 . .
C6 C7 H7 119.5 . .
N3 C8 C12 120.8(3) . .
N3 C8 C14 116.3(4) . .
C12 C8 C14 123.0(4) . .
N6 C9 C10 110.3(3) . 3_776
N6 C9 H9A 109.6 . .
C10 C9 H9A 109.6 3_776 .
N6 C9 H9B 109.6 . .
C10 C9 H9B 109.6 3_776 .
H9A C9 H9B 108.1 . .
N6 C10 C9 109.9(3) . 3_776
N6 C10 H10A 109.7 . .
C9 C10 H10A 109.7 3_776 .
N6 C10 H10B 109.7 . .
C9 C10 H10B 109.7 3_776 .
H10A C10 H10B 108.2 . .
N4 C11 C12 121.4(4) . .
N4 C11 C13 115.6(4) . .
C12 C11 C13 122.9(4) . .
C8 C14 H14A 109.5 . .
C8 C14 H14B 109.5 . .
H14A C14 H14B 109.5 . .
C8 C14 H14C 109.5 . .
H14A C14 H14C 109.5 . .
H14B C14 H14C 109.5 . .
C11 C13 H13A 109.5 . .
C11 C13 H13B 109.5 . .
H13A C13 H13B 109.5 . .
C11 C13 H13C 109.5 . .
H13A C13 H13C 109.5 . .
H13B C13 H13C 109.5 . .
C11 C12 C8 118.7(3) . .
C11 C12 H12 120.6 . .
C8 C12 H12 120.6 . .

loop_
_geom_bond_atom_site_label_1
_geom_bond_atom_site_label_2
_geom_bond_distance
_geom_bond_site_symmetry_2
S1 O3 1.440(2) .
S1 O4 1.452(2) .
S1 N2 1.574(2) .
S1 C1 1.754(3) .
N2 C5 1.381(4) .
C1 C2 1.374(4) .
C1 C4 1.375(4) .
N1 C6 1.368(4) .
N1 H1A 0.8600 .
N1 H1B 0.8600 .
N6 C9 1.468(5) .
N6 C10 1.479(4) .
N6 H6A 0.9000 .
N6 H6B 0.9000 .
N3 C8 1.325(4) .
N3 C5 1.335(4) .
C2 C3 1.366(4) .
C2 H2 0.9300 .
C3 C6 1.383(4) .
C3 H3 0.9300 .
C4 C7 1.370(4) .
C4 H4 0.9300 .
C5 N4 1.325(4) .
N4 C11 1.334(4) .
C6 C7 1.380(4) .
C7 H7 0.9300 .
C8 C12 1.375(6) .
C8 C14 1.503(5) .
C9 C10 1.497(5) 3_776
C9 H9A 0.9700 .
C9 H9B 0.9700 .
C10 C9 1.497(5) 3_776
C10 H10A 0.9700 .
C10 H10B 0.9700 .
C11 C12 1.359(6) .
C11 C13 1.505(6) .
C14 H14A 0.9600 .
C14 H14B 0.9600 .
C14 H14C 0.9600 .
C13 H13A 0.9600 .
C13 H13B 0.9600 .
C13 H13C 0.9600 .
C12 H12 0.9300 .

loop_
_geom_torsion_atom_site_label_1
_geom_torsion_atom_site_label_2
_geom_torsion_atom_site_label_3
_geom_torsion_atom_site_label_4
_geom_torsion
_geom_torsion_site_symmetry_4
O3 S1 N2 C5 173.1(2) .
O4 S1 N2 C5 -61.1(3) .
C1 S1 N2 C5 57.7(3) .
O3 S1 C1 C2 118.5(3) .
O4 S1 C1 C2 -4.4(3) .
N2 S1 C1 C2 -128.1(3) .
O3 S1 C1 C4 -59.5(3) .
O4 S1 C1 C4 177.6(2) .
N2 S1 C1 C4 54.0(3) .
C4 C1 C2 C3 0.6(5) .
S1 C1 C2 C3 -177.4(2) .
C1 C2 C3 C6 -1.3(5) .
C2 C1 C4 C7 0.7(5) .
S1 C1 C4 C7 178.7(3) .
C8 N3 C5 N4 -0.2(5) .
C8 N3 C5 N2 179.7(3) .
S1 N2 C5 N4 13.4(4) .
S1 N2 C5 N3 -166.5(2) .
N3 C5 N4 C11 1.3(5) .
N2 C5 N4 C11 -178.6(3) .
C2 C3 C6 N1 -177.0(3) .
C2 C3 C6 C7 0.7(5) .
C1 C4 C7 C6 -1.3(5) .
N1 C6 C7 C4 178.3(3) .
C3 C6 C7 C4 0.6(5) .
C5 N3 C8 C12 -1.1(5) .
C5 N3 C8 C14 179.9(4) .
C10 N6 C9 C10 57.8(4) 3_776
C9 N6 C10 C9 -57.6(4) 3_776
C5 N4 C11 C12 -1.2(6) .
C5 N4 C11 C13 177.4(4) .
N4 C11 C12 C8 0.0(7) .
C13 C11 C12 C8 -178.4(4) .
N3 C8 C12 C11 1.2(7) .
C14 C8 C12 C11 -180.0(4) .
